data_4318247
loop_
_publ_author_name
'Barbara Serli'
'Ennio Zangrando'
'Elisabetta Iengo'
'Giovanni Mestroni'
'Lesley Yellowlees'
'Enzo Alessio'

_publ_section_title
;
 Synthesis and Structural, Spectroscopic, and Electrochemical
 Characterization of New Ruthenium Dimethyl Sulfoxide Nitrosyls
;
_journal_name_full 'Inorganic Chemistry'
_journal_page_first 4033
_journal_page_last 4043
_journal_paper_doi 10.1021/ic011291v
_journal_volume 41
_journal_year 2002
_chemical_formula_moiety '[4(Cl) (C3 H4 N2) (N O) Ru 1-] (C3 H4 N2)(C3 H5 N2 1+) '
_chemical_formula_sum 'C9 H13 Cl4 N7 O Ru'
_chemical_formula_weight 478.13
_chemical_name_systematic
;
   trans-tetrachloro-(imidazole)-nitrosyl-ruthenium(III)
   (imidazole-imidazolium)
;
_space_group_IT_number 14
_symmetry_cell_setting monoclinic
_symmetry_space_group_name_Hall '-P 2yn'
_symmetry_space_group_name_H-M 'P 1 21/n 1'
_atom_sites_solution_hydrogens geom
_atom_sites_solution_primary direct
_atom_sites_solution_secondary difmap
_audit_creation_method SHELXL-97
_cell_angle_alpha 90.00
_cell_angle_beta 108.57(2)
_cell_angle_gamma 90.00
_cell_formula_units_Z 4
_cell_length_a 10.464(3)
_cell_length_b 11.259(4)
_cell_length_c 16.095(4)
_cell_measurement_temperature 293(2)
_cell_volume 1797.5(10)
_computing_cell_refinement 'Mosflm (J. Appl. Cryst., 1993, 21, 67)'
_computing_data_collection 'Nonius xpress'
_computing_data_reduction 'Scala (J. Appl. Cryst., 1993, 21, 67)'
_computing_molecular_graphics 'Ortep3/windows (Farrugia,1997)'
_computing_publication_material 'Wingx 1.63 (Farrugia, 1999)'
_computing_structure_refinement 'Shelxl-97 (Sheldrick, 1997)'
_computing_structure_solution 'Shelxs-97 (Sheldrick, 1990)'
_diffrn_ambient_temperature 293(2)
_diffrn_measured_fraction_theta_full 0.989
_diffrn_measured_fraction_theta_max 0.989
_diffrn_measurement_device_type 'image plate dip1030'
_diffrn_measurement_method 'laser scanner'
_diffrn_radiation_monochromator graphite
_diffrn_radiation_source 'fine-focus sealed tube'
_diffrn_radiation_type mok\a
_diffrn_radiation_wavelength 0.71073
_diffrn_reflns_av_R_equivalents 0.0251
_diffrn_reflns_av_sigmaI/netI 0.0410
_diffrn_reflns_limit_h_max 13
_diffrn_reflns_limit_h_min -13
_diffrn_reflns_limit_k_max 14
_diffrn_reflns_limit_k_min 0
_diffrn_reflns_limit_l_max 21
_diffrn_reflns_limit_l_min 0
_diffrn_reflns_number 7140
_diffrn_reflns_theta_full 27.87
_diffrn_reflns_theta_max 27.87
_diffrn_reflns_theta_min 2.06
_exptl_absorpt_coefficient_mu 1.476
_exptl_absorpt_correction_T_max 1.1161
_exptl_absorpt_correction_T_min 0.6935
_exptl_absorpt_correction_type refdelf
_exptl_absorpt_process_details
;
Parkin S,Moezzi B & Hope H, (1995) J. Appl. Cryst. 28, 53-56
Cubic fit to sin(theta)/lambda - 24 parameters
;
_exptl_crystal_colour deep_red
_exptl_crystal_density_diffrn 1.767
_exptl_crystal_density_method 'not measured'
_exptl_crystal_F_000 944
_refine_diff_density_max 1.094
_refine_diff_density_min -0.354
_refine_diff_density_rms 0.147
_refine_ls_extinction_method none
_refine_ls_goodness_of_fit_ref 1.099
_refine_ls_hydrogen_treatment mixed
_refine_ls_matrix_type full
_refine_ls_number_parameters 199
_refine_ls_number_reflns 4243
_refine_ls_number_restraints 0
_refine_ls_restrained_S_all 1.099
_refine_ls_R_factor_all 0.0448
_refine_ls_R_factor_gt 0.0369
_refine_ls_shift/su_max 0.001
_refine_ls_shift/su_mean 0.000
_refine_ls_structure_factor_coef Fsqd
_refine_ls_weighting_details 'calc w=1/[\s^2^(Fo^2^)+(0.0374P)^2^+1.1445P] where P=(Fo^2^+2Fc^2^)/3'
_refine_ls_weighting_scheme calc
_refine_ls_wR_factor_gt 0.0910
_refine_ls_wR_factor_ref 0.0961
_reflns_number_gt 3584
_reflns_number_total 4243
_reflns_threshold_expression >2sigma(I)
_cod_data_source_file ic011291v_5.cif
_cod_data_source_block runo#6
_cod_original_cell_volume 1797.5(9)
_cod_original_sg_symbol_H-M 'P 21/n'
_cod_database_code 4318247

loop_
_symmetry_equiv_pos_as_xyz
'x, y, z'
'-x+1/2, y+1/2, -z+1/2'
'-x, -y, -z'
'x-1/2, -y-1/2, z-1/2'

loop_
_atom_site_label
_atom_site_type_symbol
_atom_site_fract_x
_atom_site_fract_y
_atom_site_fract_z
_atom_site_U_iso_or_equiv
_atom_site_adp_type
_atom_site_occupancy
_atom_site_symmetry_multiplicity
_atom_site_calc_flag
_atom_site_refinement_flags
_atom_site_disorder_assembly
_atom_site_disorder_group
Ru Ru 0.77557(2) 0.744107(18) 0.098470(14) 0.04038(10) Uani 1 1 d . . .
Cl1 Cl 0.89129(9) 0.88736(8) 0.04077(5) 0.0591(2) Uani 1 1 d . . .
Cl2 Cl 0.63242(8) 0.70130(7) -0.04539(5) 0.05436(19) Uani 1 1 d . . .
Cl3 Cl 0.64231(8) 0.61962(7) 0.15682(5) 0.05238(18) Uani 1 1 d . . .
Cl4 Cl 0.91106(8) 0.79838(7) 0.24254(5) 0.05029(18) Uani 1 1 d . . .
N1 N 0.8878(3) 0.6324(2) 0.09357(18) 0.0526(6) Uani 1 1 d . . .
O1 O 0.9629(3) 0.5626(3) 0.0894(3) 0.1001(11) Uani 1 1 d . . .
N2 N 0.6435(2) 0.8800(2) 0.10599(16) 0.0456(5) Uani 1 1 d . . .
C3 C 0.4593(4) 0.9801(4) 0.1004(3) 0.0743(10) Uani 1 1 d . . .
H3 H 0.3696 1.0013 0.0897 0.089 Uiso 1 1 calc R . .
C2 C 0.5057(4) 0.8765(3) 0.0799(3) 0.0654(9) Uani 1 1 d . . .
H2 H 0.4526 0.8126 0.0524 0.078 Uiso 1 1 calc R . .
C1 C 0.6781(4) 0.9853(3) 0.1424(2) 0.0571(8) Uani 1 1 d . . .
H1 H 0.7664 1.0118 0.1664 0.068 Uiso 1 1 calc R . .
N3 N 0.5701(4) 1.0479(3) 0.1400(2) 0.0712(8) Uani 1 1 d . . .
H3A H 0.5698 1.1187 0.1599 0.085 Uiso 1 1 calc R . .
N4 N 0.2747(3) 0.6525(3) 0.1797(2) 0.0690(8) Uani 1 1 d . . .
H4 H 0.2579 0.6647 0.1245 0.083 Uiso 1 1 calc R . .
C6 C 0.3530(5) 0.5751(4) 0.3104(3) 0.0808(12) Uani 1 1 d . . .
H6 H 0.3981 0.5262 0.3571 0.097 Uiso 1 1 calc R . .
C5 C 0.3503(4) 0.5640(4) 0.2277(3) 0.0718(10) Uani 1 1 d . . .
H5A H 0.3934 0.5049 0.2062 0.086 Uiso 1 1 calc R . .
C4 C 0.2319(5) 0.7157(4) 0.2336(3) 0.0763(11) Uani 1 1 d . . .
H4A H 0.1772 0.7825 0.2177 0.092 Uiso 1 1 calc R . .
N5 N 0.2771(4) 0.6718(4) 0.3136(2) 0.0826(10) Uani 1 1 d . . .
H5 H 0.2614 0.6992 0.3592 0.099 Uiso 1 1 calc R . .
N6 N 0.2248(3) 0.6746(3) 0.0077(2) 0.0625(7) Uani 1 1 d . . .
N7 N 0.2525(4) 0.6481(3) -0.1172(2) 0.0764(9) Uani 1 1 d . . .
H7 H 0.2846 0.6218 -0.1567 0.092 Uiso 1 1 calc R . .
C7 C 0.2959(4) 0.6190(3) -0.0335(3) 0.0678(9) Uani 1 1 d . . .
H7A H 0.3663 0.5668 -0.0078 0.081 Uiso 1 1 calc R . .
C8 C 0.1319(5) 0.7415(4) -0.0528(3) 0.0815(13) Uani 1 1 d . . .
H8 H 0.0669 0.7899 -0.0419 0.098 Uiso 1 1 calc R . .
C9 C 0.1503(6) 0.7256(4) -0.1309(3) 0.0841(13) Uani 1 1 d . . .
H9 H 0.1019 0.7610 -0.1838 0.101 Uiso 1 1 calc R . .

loop_
_atom_site_aniso_label
_atom_site_aniso_U_11
_atom_site_aniso_U_22
_atom_site_aniso_U_33
_atom_site_aniso_U_23
_atom_site_aniso_U_13
_atom_site_aniso_U_12
Ru 0.04298(15) 0.04226(14) 0.03591(14) -0.00147(8) 0.01259(10) 0.00123(9)
Cl1 0.0662(5) 0.0630(5) 0.0542(4) -0.0007(3) 0.0280(4) -0.0128(4)
Cl2 0.0599(5) 0.0578(4) 0.0400(4) -0.0056(3) 0.0084(3) -0.0037(3)
Cl3 0.0599(4) 0.0482(4) 0.0525(4) 0.0039(3) 0.0228(3) -0.0029(3)
Cl4 0.0504(4) 0.0584(4) 0.0380(3) -0.0022(3) 0.0082(3) -0.0009(3)
N1 0.0487(14) 0.0514(14) 0.0589(16) -0.0102(12) 0.0189(12) 0.0000(12)
O1 0.0689(18) 0.0757(19) 0.159(3) -0.027(2) 0.041(2) 0.0124(15)
N2 0.0475(13) 0.0417(12) 0.0453(13) -0.0007(10) 0.0114(10) 0.0031(10)
C3 0.065(2) 0.065(2) 0.093(3) -0.003(2) 0.026(2) 0.0149(18)
C2 0.0543(19) 0.0571(19) 0.081(2) -0.0067(17) 0.0169(17) 0.0023(16)
C1 0.064(2) 0.0476(16) 0.0538(18) -0.0064(13) 0.0099(15) 0.0059(14)
N3 0.089(2) 0.0505(15) 0.074(2) -0.0096(14) 0.0253(17) 0.0168(16)
N4 0.0668(19) 0.091(2) 0.0516(16) 0.0071(16) 0.0219(14) 0.0078(17)
C6 0.080(3) 0.091(3) 0.062(2) 0.015(2) 0.009(2) -0.012(2)
C5 0.069(2) 0.072(2) 0.076(2) 0.005(2) 0.0258(19) 0.0046(19)
C4 0.072(3) 0.086(3) 0.077(3) -0.006(2) 0.033(2) 0.007(2)
N5 0.097(3) 0.097(3) 0.062(2) -0.0101(19) 0.0379(19) -0.016(2)
N6 0.0647(18) 0.0663(17) 0.0610(17) 0.0009(14) 0.0264(14) 0.0034(14)
N7 0.088(2) 0.082(2) 0.076(2) -0.0144(18) 0.0494(19) -0.0058(19)
C7 0.062(2) 0.064(2) 0.077(3) -0.0107(18) 0.0221(18) 0.0025(17)
C8 0.095(3) 0.089(3) 0.070(3) 0.009(2) 0.039(2) 0.032(2)
C9 0.116(4) 0.081(3) 0.061(2) 0.017(2) 0.036(3) 0.016(3)

loop_
_atom_type_symbol
_atom_type_description
_atom_type_scat_dispersion_real
_atom_type_scat_dispersion_imag
_atom_type_scat_source
C C 0.0033 0.0016 'International Tables Vol C Tables 4.2.6.8 and 6.1.1.4'
H H 0.0000 0.0000 'International Tables Vol C Tables 4.2.6.8 and 6.1.1.4'
Ru Ru -1.2594 0.8363 'International Tables Vol C Tables 4.2.6.8 and 6.1.1.4'
N N 0.0061 0.0033 'International Tables Vol C Tables 4.2.6.8 and 6.1.1.4'
O O 0.0106 0.0060 'International Tables Vol C Tables 4.2.6.8 and 6.1.1.4'
Cl Cl 0.1484 0.1585 'International Tables Vol C Tables 4.2.6.8 and 6.1.1.4'

loop_
_geom_angle_atom_site_label_1
_geom_angle_atom_site_label_2
_geom_angle_atom_site_label_3
_geom_angle
_geom_angle_site_symmetry_1
_geom_angle_site_symmetry_3
_geom_angle_publ_flag
N1 Ru N2 178.98(11) . . ?
N1 Ru Cl3 94.64(10) . . ?
N2 Ru Cl3 85.81(8) . . ?
N1 Ru Cl2 91.97(9) . . ?
N2 Ru Cl2 88.95(7) . . ?
Cl3 Ru Cl2 89.90(3) . . ?
N1 Ru Cl1 92.18(10) . . ?
N2 Ru Cl1 87.38(8) . . ?
Cl3 Ru Cl1 173.18(3) . . ?
Cl2 Ru Cl1 89.91(3) . . ?
N1 Ru Cl4 91.64(9) . . ?
N2 Ru Cl4 87.44(7) . . ?
Cl3 Ru Cl4 90.51(3) . . ?
Cl2 Ru Cl4 176.32(3) . . ?
Cl1 Ru Cl4 89.25(3) . . ?
O1 N1 Ru 177.7(3) . . ?
C1 N2 C2 105.9(3) . . ?
C1 N2 Ru 126.2(2) . . ?
C2 N2 Ru 127.8(2) . . ?
C2 C3 N3 106.2(3) . . ?
C3 C2 N2 109.1(3) . . ?
N2 C1 N3 110.8(3) . . ?
C1 N3 C3 107.9(3) . . ?
C4 N4 C5 106.6(3) . . ?
C5 C6 N5 106.7(4) . . ?
C6 C5 N4 109.0(4) . . ?
N4 C4 N5 110.6(4) . . ?
C4 N5 C6 107.2(4) . . ?
C7 N6 C8 107.2(3) . . ?
C7 N7 C9 109.0(3) . . ?
N6 C7 N7 109.5(4) . . ?
C9 C8 N6 108.2(4) . . ?
C8 C9 N7 106.2(4) . . ?

loop_
_geom_bond_atom_site_label_1
_geom_bond_atom_site_label_2
_geom_bond_distance
_geom_bond_site_symmetry_2
_geom_bond_publ_flag
Ru N1 1.740(3) . ?
Ru N2 2.091(2) . ?
Ru Cl3 2.3717(9) . ?
Ru Cl2 2.3724(10) . ?
Ru Cl1 2.3762(10) . ?
Ru Cl4 2.3804(10) . ?
N1 O1 1.128(4) . ?
N2 C1 1.321(4) . ?
N2 C2 1.369(4) . ?
C3 C2 1.344(5) . ?
C3 N3 1.365(5) . ?
C1 N3 1.321(4) . ?
N4 C4 1.306(5) . ?
N4 C5 1.350(5) . ?
C6 C5 1.329(6) . ?
C6 N5 1.358(6) . ?
C4 N5 1.319(6) . ?
N6 C7 1.303(5) . ?
N6 C8 1.363(5) . ?
N7 C7 1.320(5) . ?
N7 C9 1.343(6) . ?
C8 C9 1.343(6) . ?

loop_
_geom_torsion_atom_site_label_1
_geom_torsion_atom_site_label_2
_geom_torsion_atom_site_label_3
_geom_torsion_atom_site_label_4
_geom_torsion
_geom_torsion_site_symmetry_1
_geom_torsion_site_symmetry_2
_geom_torsion_site_symmetry_3
_geom_torsion_site_symmetry_4
_geom_torsion_publ_flag
N2 Ru N1 O1 -61(12) . . . . ?
Cl3 Ru N1 O1 -177(100) . . . . ?
Cl2 Ru N1 O1 93(8) . . . . ?
Cl1 Ru N1 O1 3(8) . . . . ?
Cl4 Ru N1 O1 -87(8) . . . . ?
N1 Ru N2 C1 13(7) . . . . ?
Cl3 Ru N2 C1 129.3(3) . . . . ?
Cl2 Ru N2 C1 -140.7(3) . . . . ?
Cl1 Ru N2 C1 -50.7(3) . . . . ?
Cl4 Ru N2 C1 38.6(3) . . . . ?
N1 Ru N2 C2 -162(6) . . . . ?
Cl3 Ru N2 C2 -46.1(3) . . . . ?
Cl2 Ru N2 C2 43.8(3) . . . . ?
Cl1 Ru N2 C2 133.8(3) . . . . ?
Cl4 Ru N2 C2 -136.8(3) . . . . ?
N3 C3 C2 N2 -0.3(5) . . . . ?
C1 N2 C2 C3 0.5(4) . . . . ?
Ru N2 C2 C3 176.7(3) . . . . ?
C2 N2 C1 N3 -0.4(4) . . . . ?
Ru N2 C1 N3 -176.7(2) . . . . ?
N2 C1 N3 C3 0.2(4) . . . . ?
C2 C3 N3 C1 0.1(5) . . . . ?
N5 C6 C5 N4 0.3(5) . . . . ?
C4 N4 C5 C6 -0.3(5) . . . . ?
C5 N4 C4 N5 0.1(5) . . . . ?
N4 C4 N5 C6 0.1(5) . . . . ?
C5 C6 N5 C4 -0.2(5) . . . . ?
C8 N6 C7 N7 0.3(5) . . . . ?
C9 N7 C7 N6 0.3(5) . . . . ?
C7 N6 C8 C9 -0.7(5) . . . . ?
N6 C8 C9 N7 0.8(6) . . . . ?
C7 N7 C9 C8 -0.7(6) . . . . ?
C5 N4 N6 C7 -16.6(5) . . . . ?
